data_4310085
loop_
_publ_author_name
'Chao-Yi Chiang'
'Jonghyuk Lee'
'Christopher Dalrymple'
'Michael C. Sarahan'
'Joseph H. Reibenspies'
'Marcetta Y. Darensbourg'

_publ_section_title
;
Synthesis and Molecular Structures of Mononitrosyl (N2S2)M(NO) Complexes (M
= Fe, Co)
;
_journal_name_full 'Inorganic Chemistry'
_journal_page_first 9007
_journal_page_last 9016
_journal_paper_doi 10.1021/ic051027s
_journal_volume 44
_journal_year 2005
_chemical_formula_sum 'C9 H18 Fe N3 O S2'
_chemical_formula_weight 304.23
_chemical_name_systematic
; 
 ? 
;
_space_group_IT_number 2
_symmetry_cell_setting triclinic
_symmetry_space_group_name_Hall '-P 1'
_symmetry_space_group_name_H-M 'P -1'
_atom_sites_solution_hydrogens geom
_atom_sites_solution_primary direct
_atom_sites_solution_secondary difmap
_audit_creation_method SHELXL-97
_cell_angle_alpha 95.523(2)
_cell_angle_beta 97.570(2)
_cell_angle_gamma 114.273(2)
_cell_formula_units_Z 2
_cell_length_a 7.3544(9)
_cell_length_b 8.0686(10)
_cell_length_c 11.6108(14)
_cell_measurement_reflns_used 3095
_cell_measurement_temperature 110(2)
_cell_measurement_theta_max 28.26
_cell_measurement_theta_min 2.81
_cell_volume 613.92(13)
_computing_cell_refinement 'Bruker SMART'
_computing_data_collection 'Bruker SMART'
_computing_data_reduction 'Bruker SAINT'
_computing_molecular_graphics 'Bruker SHELXTL'
_computing_publication_material 'Bruker SHELXTL'
_computing_structure_refinement 'SHELXL-97 (Sheldrick, 1997)'
_computing_structure_solution 'SHELXS-97 (Sheldrick, 1990)'
_diffrn_ambient_temperature 110(2)
_diffrn_measured_fraction_theta_full 0.955
_diffrn_measured_fraction_theta_max 0.955
_diffrn_measurement_device_type 'CCD area detector'
_diffrn_measurement_method 'phi and omega scans'
_diffrn_radiation_monochromator graphite
_diffrn_radiation_source 'fine-focus sealed tube'
_diffrn_radiation_type MoK\a
_diffrn_radiation_wavelength 0.71073
_diffrn_reflns_av_R_equivalents 0.0097
_diffrn_reflns_av_sigmaI/netI 0.0163
_diffrn_reflns_limit_h_max 8
_diffrn_reflns_limit_h_min -8
_diffrn_reflns_limit_k_max 9
_diffrn_reflns_limit_k_min -9
_diffrn_reflns_limit_l_max 12
_diffrn_reflns_limit_l_min -13
_diffrn_reflns_number 3095
_diffrn_reflns_theta_full 25.00
_diffrn_reflns_theta_max 25.00
_diffrn_reflns_theta_min 3.07
_exptl_absorpt_coefficient_mu 1.551
_exptl_absorpt_correction_T_max 0.7467
_exptl_absorpt_correction_T_min 0.6534
_exptl_absorpt_correction_type multi-scan
_exptl_absorpt_process_details sadabs
_exptl_crystal_colour red
_exptl_crystal_density_diffrn 1.646
_exptl_crystal_density_meas 0
_exptl_crystal_density_method 'not measured'
_exptl_crystal_description plate
_exptl_crystal_F_000 318
_exptl_crystal_size_max 0.30
_exptl_crystal_size_mid 0.20
_exptl_crystal_size_min 0.20
_refine_diff_density_max 0.654
_refine_diff_density_min -0.355
_refine_diff_density_rms 0.074
_refine_ls_extinction_method none
_refine_ls_goodness_of_fit_ref 1.019
_refine_ls_hydrogen_treatment riding
_refine_ls_matrix_type full
_refine_ls_number_parameters 155
_refine_ls_number_reflns 2067
_refine_ls_number_restraints 0
_refine_ls_restrained_S_all 1.019
_refine_ls_R_factor_all 0.0353
_refine_ls_R_factor_gt 0.0342
_refine_ls_shift/su_max 0.010
_refine_ls_shift/su_mean 0.001
_refine_ls_structure_factor_coef Fsqd
_refine_ls_weighting_details 'calc w=1/[\s^2^(Fo^2^)+(0.0550P)^2^+0.8231P] where P=(Fo^2^+2Fc^2^)/3'
_refine_ls_weighting_scheme calc
_refine_ls_wR_factor_gt 0.0869
_refine_ls_wR_factor_ref 0.0882
_reflns_number_gt 1962
_reflns_number_total 2067
_reflns_threshold_expression >2sigma(I)
_cod_data_source_file ic051027ssi20050622_045809_2.cif
_cod_data_source_block mdjc
_cod_depositor_comments
;
The following automatic conversions were performed:
'_symmetry_cell_setting' value 'Triclinic' changed to 'triclinic'
according to '/home/saulius/struct/CIF-dictionaries/cif_core.dic'
dictionary named 'cif_core.dic' version 2.4.1 from 2010-06-29.

Automatic conversion script
Id: cif_fix_enum 1527 2010-12-29 10:47:43Z saulius 
;
_cod_database_code 4310085

loop_
_symmetry_equiv_pos_as_xyz
'x, y, z'
'-x, -y, -z'

loop_
_atom_site_label
_atom_site_type_symbol
_atom_site_fract_x
_atom_site_fract_y
_atom_site_fract_z
_atom_site_U_iso_or_equiv
_atom_site_adp_type
_atom_site_occupancy
_atom_site_symmetry_multiplicity
_atom_site_calc_flag
_atom_site_refinement_flags
_atom_site_disorder_assembly
_atom_site_disorder_group
O1A O 0.193(4) 0.4857(19) 0.4239(11) 0.039(4) Uani 0.65(12) 1 d P A -1
O1B O 0.124(16) 0.464(9) 0.419(4) 0.064(10) Uani 0.35(12) 1 d P A -2
Fe1 Fe 0.11229(5) 0.17603(4) 0.25967(3) 0.01759(14) Uani 1 1 d . A .
S1 S -0.02905(10) 0.29064(9) 0.12802(6) 0.02600(18) Uani 1 1 d . . .
S2 S -0.17619(10) -0.07391(9) 0.25896(6) 0.02542(18) Uani 1 1 d . . .
N1 N 0.3692(3) 0.2922(3) 0.1975(2) 0.0248(5) Uani 1 1 d . . .
N2 N 0.2586(3) 0.0245(3) 0.31388(19) 0.0202(4) Uani 1 1 d . . .
N3 N 0.1638(4) 0.3385(3) 0.3797(2) 0.0276(5) Uani 1 1 d . . .
C1 C 0.2000(4) 0.4369(4) 0.0756(2) 0.0273(6) Uani 1 1 d . . .
H1A H 0.2041 0.3753 -0.0014 0.033 Uiso 1 1 calc R . .
H1B H 0.1963 0.5556 0.0644 0.033 Uiso 1 1 calc R . .
C2 C 0.3872(4) 0.4721(4) 0.1632(3) 0.0303(6) Uani 1 1 d . . .
H2A H 0.5094 0.5281 0.1278 0.036 Uiso 1 1 calc R . .
H2B H 0.4007 0.5587 0.2337 0.036 Uiso 1 1 calc R . .
C3 C 0.3692(4) 0.1682(4) 0.0952(3) 0.0306(6) Uani 1 1 d . . .
H3A H 0.4779 0.2388 0.0534 0.037 Uiso 1 1 calc R . .
H3B H 0.2377 0.1224 0.0400 0.037 Uiso 1 1 calc R . .
C4 C 0.4018(5) 0.0070(4) 0.1302(3) 0.0318(6) Uani 1 1 d . . .
H4A H 0.5448 0.0516 0.1702 0.038 Uiso 1 1 calc R . .
H4B H 0.3801 -0.0798 0.0579 0.038 Uiso 1 1 calc R . .
C5 C 0.2650(4) -0.0965(4) 0.2105(2) 0.0260(6) Uani 1 1 d . . .
H5A H 0.1256 -0.1670 0.1643 0.031 Uiso 1 1 calc R . .
H5B H 0.3123 -0.1862 0.2394 0.031 Uiso 1 1 calc R . .
C6 C 0.5376(4) 0.3243(4) 0.2975(3) 0.0322(6) Uani 1 1 d . . .
H6A H 0.5729 0.4419 0.3497 0.039 Uiso 1 1 calc R . .
H6B H 0.6597 0.3333 0.2663 0.039 Uiso 1 1 calc R . .
C7 C 0.4688(4) 0.1606(4) 0.3698(3) 0.0278(6) Uani 1 1 d . . .
H7A H 0.5624 0.1007 0.3702 0.033 Uiso 1 1 calc R . .
H7B H 0.4721 0.2079 0.4523 0.033 Uiso 1 1 calc R . .
C8 C 0.1496(4) -0.0916(3) 0.3972(2) 0.0229(5) Uani 1 1 d . . .
H8A H 0.1578 -0.0115 0.4697 0.027 Uiso 1 1 calc R . .
H8B H 0.2153 -0.1721 0.4195 0.027 Uiso 1 1 calc R . .
C9 C -0.0703(4) -0.2087(4) 0.3412(3) 0.0265(6) Uani 1 1 d . . .
H9A H -0.1495 -0.2552 0.4031 0.032 Uiso 1 1 calc R . .
H9B H -0.0813 -0.3163 0.2869 0.032 Uiso 1 1 calc R . .

loop_
_atom_site_aniso_label
_atom_site_aniso_U_11
_atom_site_aniso_U_22
_atom_site_aniso_U_33
_atom_site_aniso_U_23
_atom_site_aniso_U_13
_atom_site_aniso_U_12
O1A 0.068(8) 0.028(4) 0.026(4) 0.0005(18) 0.003(3) 0.028(4)
O1B 0.10(3) 0.062(15) 0.060(10) 0.004(10) 0.024(13) 0.068(18)
Fe1 0.0176(2) 0.0185(2) 0.0194(2) 0.00575(15) 0.00517(14) 0.00929(16)
S1 0.0213(3) 0.0322(4) 0.0303(4) 0.0158(3) 0.0068(3) 0.0142(3)
S2 0.0178(3) 0.0249(3) 0.0341(4) 0.0103(3) 0.0069(3) 0.0080(3)
N1 0.0182(11) 0.0274(11) 0.0312(12) 0.0128(9) 0.0079(9) 0.0095(9)
N2 0.0191(11) 0.0194(10) 0.0236(11) 0.0047(8) 0.0029(8) 0.0098(9)
N3 0.0346(13) 0.0273(12) 0.0255(11) 0.0070(10) 0.0089(10) 0.0163(10)
C1 0.0273(14) 0.0276(14) 0.0312(14) 0.0144(11) 0.0097(11) 0.0125(11)
C2 0.0275(15) 0.0285(14) 0.0337(15) 0.0106(12) 0.0082(12) 0.0090(12)
C3 0.0257(14) 0.0362(15) 0.0299(14) 0.0078(12) 0.0089(11) 0.0116(12)
C4 0.0290(15) 0.0360(15) 0.0288(14) 0.0058(12) 0.0079(12) 0.0114(12)
C5 0.0305(14) 0.0273(13) 0.0271(14) 0.0056(11) 0.0078(11) 0.0183(12)
C6 0.0195(14) 0.0322(15) 0.0362(16) -0.0029(12) 0.0003(11) 0.0059(12)
C7 0.0221(14) 0.0263(13) 0.0363(15) 0.0025(11) -0.0022(11) 0.0145(11)
C8 0.0271(14) 0.0216(12) 0.0241(13) 0.0094(10) 0.0074(10) 0.0125(11)
C9 0.0280(14) 0.0209(13) 0.0343(14) 0.0135(11) 0.0132(11) 0.0101(11)

loop_
_atom_type_symbol
_atom_type_description
_atom_type_scat_dispersion_real
_atom_type_scat_dispersion_imag
_atom_type_scat_source
C C 0.0033 0.0016 'International Tables Vol C Tables 4.2.6.8 and 6.1.1.4'
H H 0.0000 0.0000 'International Tables Vol C Tables 4.2.6.8 and 6.1.1.4'
N N 0.0061 0.0033 'International Tables Vol C Tables 4.2.6.8 and 6.1.1.4'
O O 0.0106 0.0060 'International Tables Vol C Tables 4.2.6.8 and 6.1.1.4'
S S 0.1246 0.1234 'International Tables Vol C Tables 4.2.6.8 and 6.1.1.4'
Fe Fe 0.3463 0.8444 'International Tables Vol C Tables 4.2.6.8 and 6.1.1.4'

loop_
_geom_angle_atom_site_label_1
_geom_angle_atom_site_label_2
_geom_angle_atom_site_label_3
_geom_angle
_geom_angle_site_symmetry_1
_geom_angle_site_symmetry_3
_geom_angle_publ_flag
N3 Fe1 N1 99.65(11) . . ?
N3 Fe1 N2 104.29(10) . . ?
N1 Fe1 N2 79.03(9) . . ?
N3 Fe1 S1 98.52(8) . . ?
N1 Fe1 S1 87.77(7) . . ?
N2 Fe1 S1 155.21(7) . . ?
N3 Fe1 S2 110.48(8) . . ?
N1 Fe1 S2 148.93(7) . . ?
N2 Fe1 S2 86.19(6) . . ?
S1 Fe1 S2 94.91(3) . . ?
C1 S1 Fe1 98.72(9) . . ?
C9 S2 Fe1 99.49(9) . . ?
C3 N1 C2 110.5(2) . . ?
C3 N1 C6 111.0(2) . . ?
C2 N1 C6 110.4(2) . . ?
C3 N1 Fe1 110.38(17) . . ?
C2 N1 Fe1 108.82(17) . . ?
C6 N1 Fe1 105.62(17) . . ?
C8 N2 C7 112.7(2) . . ?
C8 N2 C5 109.43(19) . . ?
C7 N2 C5 109.7(2) . . ?
C8 N2 Fe1 109.44(15) . . ?
C7 N2 Fe1 105.58(15) . . ?
C5 N2 Fe1 109.92(16) . . ?
O1A N3 Fe1 152.4(6) . . ?
O1B N3 Fe1 144(3) . . ?
C2 C1 S1 110.25(19) . . ?
N1 C2 C1 108.7(2) . . ?
N1 C3 C4 112.5(2) . . ?
C3 C4 C5 114.6(2) . . ?
N2 C5 C4 113.9(2) . . ?
N1 C6 C7 109.8(2) . . ?
N2 C7 C6 108.7(2) . . ?
N2 C8 C9 110.5(2) . . ?
C8 C9 S2 110.69(18) . . ?

loop_
_geom_bond_atom_site_label_1
_geom_bond_atom_site_label_2
_geom_bond_distance
_geom_bond_site_symmetry_2
_geom_bond_publ_flag
O1A N3 1.167(18) . ?
O1B N3 1.23(3) . ?
Fe1 N3 1.705(2) . ?
Fe1 N1 2.001(2) . ?
Fe1 N2 2.025(2) . ?
Fe1 S1 2.2172(7) . ?
Fe1 S2 2.2456(7) . ?
S1 C1 1.837(3) . ?
S2 C9 1.844(3) . ?
N1 C3 1.477(4) . ?
N1 C2 1.500(4) . ?
N1 C6 1.499(4) . ?
N2 C8 1.488(3) . ?
N2 C7 1.490(3) . ?
N2 C5 1.491(3) . ?
C1 C2 1.504(4) . ?
C3 C4 1.498(4) . ?
C4 C5 1.512(4) . ?
C6 C7 1.575(4) . ?
C8 C9 1.510(4) . ?

loop_
_geom_torsion_atom_site_label_1
_geom_torsion_atom_site_label_2
_geom_torsion_atom_site_label_3
_geom_torsion_atom_site_label_4
_geom_torsion
_geom_torsion_site_symmetry_1
_geom_torsion_site_symmetry_2
_geom_torsion_site_symmetry_3
_geom_torsion_site_symmetry_4
_geom_torsion_publ_flag
N3 Fe1 S1 C1 90.85(13) . . . . ?
N1 Fe1 S1 C1 -8.58(12) . . . . ?
N2 Fe1 S1 C1 -66.00(18) . . . . ?
S2 Fe1 S1 C1 -157.56(10) . . . . ?
N3 Fe1 S2 C9 -90.67(13) . . . . ?
N1 Fe1 S2 C9 74.48(16) . . . . ?
N2 Fe1 S2 C9 13.17(11) . . . . ?
S1 Fe1 S2 C9 168.32(10) . . . . ?
N3 Fe1 N1 C3 175.73(18) . . . . ?
N2 Fe1 N1 C3 72.90(18) . . . . ?
S1 Fe1 N1 C3 -86.01(17) . . . . ?
S2 Fe1 N1 C3 9.8(3) . . . . ?
N3 Fe1 N1 C2 -62.84(19) . . . . ?
N2 Fe1 N1 C2 -165.67(19) . . . . ?
S1 Fe1 N1 C2 35.43(17) . . . . ?
S2 Fe1 N1 C2 131.26(16) . . . . ?
N3 Fe1 N1 C6 55.68(19) . . . . ?
N2 Fe1 N1 C6 -47.15(17) . . . . ?
S1 Fe1 N1 C6 153.95(17) . . . . ?
S2 Fe1 N1 C6 -110.22(18) . . . . ?
N3 Fe1 N2 C8 72.29(18) . . . . ?
N1 Fe1 N2 C8 169.58(17) . . . . ?
S1 Fe1 N2 C8 -131.36(16) . . . . ?
S2 Fe1 N2 C8 -37.89(15) . . . . ?
N3 Fe1 N2 C7 -49.23(19) . . . . ?
N1 Fe1 N2 C7 48.06(17) . . . . ?
S1 Fe1 N2 C7 107.12(19) . . . . ?
S2 Fe1 N2 C7 -159.41(16) . . . . ?
N3 Fe1 N2 C5 -167.51(17) . . . . ?
N1 Fe1 N2 C5 -70.22(17) . . . . ?
S1 Fe1 N2 C5 -11.2(3) . . . . ?
S2 Fe1 N2 C5 82.31(16) . . . . ?
N1 Fe1 N3 O1A 67(3) . . . . ?
N2 Fe1 N3 O1A 148(3) . . . . ?
S1 Fe1 N3 O1A -23(3) . . . . ?
S2 Fe1 N3 O1A -121(3) . . . . ?
N1 Fe1 N3 O1B 106(7) . . . . ?
N2 Fe1 N3 O1B -173(7) . . . . ?
S1 Fe1 N3 O1B 16(7) . . . . ?
S2 Fe1 N3 O1B -82(7) . . . . ?
Fe1 S1 C1 C2 -18.6(2) . . . . ?
C3 N1 C2 C1 65.1(3) . . . . ?
C6 N1 C2 C1 -171.7(2) . . . . ?
Fe1 N1 C2 C1 -56.2(3) . . . . ?
S1 C1 C2 N1 47.8(3) . . . . ?
C2 N1 C3 C4 166.3(2) . . . . ?
C6 N1 C3 C4 43.5(3) . . . . ?
Fe1 N1 C3 C4 -73.3(2) . . . . ?
N1 C3 C4 C5 50.1(3) . . . . ?
C8 N2 C5 C4 -170.4(2) . . . . ?
C7 N2 C5 C4 -46.3(3) . . . . ?
Fe1 N2 C5 C4 69.4(2) . . . . ?
C3 C4 C5 N2 -49.2(3) . . . . ?
C3 N1 C6 C7 -83.0(3) . . . . ?
C2 N1 C6 C7 154.2(2) . . . . ?
Fe1 N1 C6 C7 36.7(2) . . . . ?
C8 N2 C7 C6 -157.0(2) . . . . ?
C5 N2 C7 C6 80.8(2) . . . . ?
Fe1 N2 C7 C6 -37.6(2) . . . . ?
N1 C6 C7 N2 0.9(3) . . . . ?
C7 N2 C8 C9 172.4(2) . . . . ?
C5 N2 C8 C9 -65.2(3) . . . . ?
Fe1 N2 C8 C9 55.3(2) . . . . ?
N2 C8 C9 S2 -42.0(3) . . . . ?
Fe1 S2 C9 C8 11.6(2) . . . . ?
